data_4125022
loop_
_publ_author_name
'Yu, Hongwei'
'Young, Joshua'
'Wu, Hongping'
'Zhang, Weiguo'
'Rondinelli, James M.'
'Halasyamani, P. Shiv'

_publ_section_title
;
 Electronic, Crystal Chemistry, and Nonlinear Optical Property
 Relationships in the Dugganite A3B3CD2O14 Family.
;
_journal_issue 14
_journal_name_full 'Journal of the American Chemical Society'
_journal_page_first 4984
_journal_page_last 4989
_journal_paper_doi 10.1021/jacs.6b02203
_journal_volume 138
_journal_year 2016
_chemical_formula_sum 'Ba3 O14 P2 Te Zn3'
_chemical_formula_weight 1021.67
_chemical_name_systematic
; 
 ? 
;
_space_group_IT_number 150
_symmetry_cell_setting trigonal
_symmetry_space_group_name_Hall 'P 3 2"'
_symmetry_space_group_name_H-M 'P 3 2 1'
_atom_sites_solution_primary direct
_atom_sites_solution_secondary difmap
_audit_creation_method SHELXL-97
_cell_angle_alpha 90.00
_cell_angle_beta 90.00
_cell_angle_gamma 120.00
_cell_formula_units_Z 1
_cell_length_a 8.4744(3)
_cell_length_b 8.4744(3)
_cell_length_c 5.2818(4)
_cell_measurement_temperature 293(2)
_cell_volume 328.50(3)
_computing_structure_refinement 'SHELXL-97 (Sheldrick, 1997)'
_computing_structure_solution 'SHELXS-97 (Sheldrick, 1990)'
_diffrn_ambient_temperature 293(2)
_diffrn_measured_fraction_theta_full 0.997
_diffrn_measured_fraction_theta_max 0.997
_diffrn_measurement_device_type 'CCD area detector'
_diffrn_measurement_method 'phi and omega scans'
_diffrn_radiation_monochromator graphite
_diffrn_radiation_source 'fine-focus sealed tube'
_diffrn_radiation_type MoK\a
_diffrn_radiation_wavelength 0.71073
_diffrn_reflns_av_R_equivalents 0.0166
_diffrn_reflns_av_sigmaI/netI 0.0158
_diffrn_reflns_limit_h_max 10
_diffrn_reflns_limit_h_min -10
_diffrn_reflns_limit_k_max 10
_diffrn_reflns_limit_k_min -9
_diffrn_reflns_limit_l_max 6
_diffrn_reflns_limit_l_min -5
_diffrn_reflns_number 1945
_diffrn_reflns_theta_full 27.43
_diffrn_reflns_theta_max 27.43
_diffrn_reflns_theta_min 2.78
_exptl_absorpt_coefficient_mu 16.732
_exptl_absorpt_correction_T_max 0.7455
_exptl_absorpt_correction_T_min 0.5713
_exptl_absorpt_correction_type numerical
_exptl_crystal_colour colorless
_exptl_crystal_density_diffrn 5.165
_exptl_crystal_density_method 'not measured'
_exptl_crystal_description bulk
_exptl_crystal_F_000 452
_exptl_crystal_size_max 0.16
_exptl_crystal_size_mid 0.094
_exptl_crystal_size_min 0.067
_refine_diff_density_max 1.744
_refine_diff_density_min -0.794
_refine_diff_density_rms 0.169
_refine_ls_abs_structure_details 'Flack H D (1983), Acta Cryst. A39, 876-881'
_refine_ls_abs_structure_Flack 0.05(4)
_refine_ls_extinction_coef 0.0064(7)
_refine_ls_extinction_expression Fc^*^=kFc[1+0.001xFc^2^\l^3^/sin(2\q)]^-1/4^
_refine_ls_extinction_method SHELXL
_refine_ls_goodness_of_fit_ref 1.174
_refine_ls_matrix_type full
_refine_ls_number_parameters 39
_refine_ls_number_reflns 501
_refine_ls_number_restraints 0
_refine_ls_restrained_S_all 1.174
_refine_ls_R_factor_all 0.0161
_refine_ls_R_factor_gt 0.0161
_refine_ls_shift/su_max 0.000
_refine_ls_shift/su_mean 0.000
_refine_ls_structure_factor_coef Fsqd
_refine_ls_weighting_details 'calc w=1/[\s^2^(Fo^2^)+(0.0000P)^2^+2.4937P] where P=(Fo^2^+2Fc^2^)/3'
_refine_ls_weighting_scheme calc
_refine_ls_wR_factor_gt 0.0375
_refine_ls_wR_factor_ref 0.0375
_reflns_number_gt 501
_reflns_number_total 501
_reflns_threshold_expression >2sigma(I)
_cod_data_source_file ja6b02203_si_001.cif
_cod_data_source_block Ba3Zn3TeP2O14
_cod_depositor_comments
;
The following automatic conversions were performed:

'_symmetry_cell_setting' value 'Trigonal' changed to 'trigonal'
according to
/usr/data/users/saulius/crontab/automatic-downloads/rss-feeds/ACS/lib/dictionaries/cif_core.dic
dictionary named 'cif_core.dic' version 2.4.2 from 2011-04-26.

Automatic conversion script
Id: cif_fix_values 4268 2015-11-12 08:31:59Z antanas 

 Adding full bibliography for 4125021--4125026.cif.
;
_cod_original_sg_symbol_H-M 'P321 '
_cod_database_code 4125022

loop_
_symmetry_equiv_pos_as_xyz
'x, y, z'
'-y, x-y, z'
'-x+y, -x, z'
'y, x, -z'
'-x, -x+y, -z'
'x-y, -y, -z'

loop_
_atom_site_label
_atom_site_type_symbol
_atom_site_fract_x
_atom_site_fract_y
_atom_site_fract_z
_atom_site_U_iso_or_equiv
_atom_site_adp_type
_atom_site_occupancy
_atom_site_symmetry_multiplicity
_atom_site_calc_flag
_atom_site_refinement_flags
Ba1 Ba 0.56477(6) 0.56477(6) 1.0000 0.01184(14) Uani 1 2 d S
Te1 Te 1.0000 1.0000 1.0000 0.0079(2) Uani 1 6 d S
Zn1 Zn 0.76419(11) 1.0000 0.5000 0.0108(2) Uani 1 2 d S
P1 P 0.3333 0.6667 0.5344(4) 0.0086(5) Uani 1 3 d S
O1 O 0.3333 0.6667 0.2453(13) 0.0148(14) Uani 1 3 d S
O2 O 0.9039(6) 1.1188(6) 0.7936(7) 0.0159(8) Uani 1 1 d .
O3 O 0.5181(6) 0.8113(6) 0.6450(8) 0.0159(9) Uani 1 1 d .

loop_
_atom_site_aniso_label
_atom_site_aniso_U_11
_atom_site_aniso_U_22
_atom_site_aniso_U_33
_atom_site_aniso_U_23
_atom_site_aniso_U_13
_atom_site_aniso_U_12
Ba1 0.0160(2) 0.0160(2) 0.0095(2) 0.00026(9) -0.00026(9) 0.0124(2)
Te1 0.0089(3) 0.0089(3) 0.0059(4) 0.000 0.000 0.00444(14)
Zn1 0.0113(3) 0.0119(4) 0.0095(4) -0.0030(3) -0.00149(16) 0.0060(2)
P1 0.0079(7) 0.0079(7) 0.0100(11) 0.000 0.000 0.0039(3)
O1 0.017(2) 0.017(2) 0.011(3) 0.000 0.000 0.0083(11)
O2 0.020(2) 0.014(2) 0.0168(18) -0.0052(15) -0.0105(16) 0.0105(18)
O3 0.010(2) 0.015(2) 0.015(2) -0.0048(16) 0.0011(17) 0.0004(16)

loop_
_atom_type_symbol
_atom_type_description
_atom_type_scat_dispersion_real
_atom_type_scat_dispersion_imag
_atom_type_scat_source
Ba Ba -0.3244 2.2819 'International Tables Vol C Tables 4.2.6.8 and 6.1.1.4'
O O 0.0106 0.0060 'International Tables Vol C Tables 4.2.6.8 and 6.1.1.4'
P P 0.1023 0.0942 'International Tables Vol C Tables 4.2.6.8 and 6.1.1.4'
Te Te -0.5308 1.6751 'International Tables Vol C Tables 4.2.6.8 and 6.1.1.4'
Zn Zn 0.2839 1.4301 'International Tables Vol C Tables 4.2.6.8 and 6.1.1.4'

loop_
_geom_angle_atom_site_label_1
_geom_angle_atom_site_label_2
_geom_angle_atom_site_label_3
_geom_angle
_geom_angle_site_symmetry_1
_geom_angle_site_symmetry_3
O2 Ba1 O2 59.45(17) 6_677 2_765
O2 Ba1 O3 128.12(14) 6_677 3_565
O2 Ba1 O3 108.87(13) 2_765 3_565
O2 Ba1 O3 108.87(13) 6_677 5_657
O2 Ba1 O3 128.12(14) 2_765 5_657
O3 Ba1 O3 114.41(19) 3_565 5_657
O2 Ba1 O1 126.40(9) 6_677 4_556
O2 Ba1 O1 75.19(10) 2_765 4_556
O3 Ba1 O1 90.99(13) 3_565 4_556
O3 Ba1 O1 76.83(14) 5_657 4_556
O2 Ba1 O1 75.19(10) 6_677 1_556
O2 Ba1 O1 126.40(9) 2_765 1_556
O3 Ba1 O1 76.83(14) 3_565 1_556
O3 Ba1 O1 90.99(13) 5_657 1_556
O1 Ba1 O1 157.57(4) 4_556 1_556
O2 Ba1 O3 79.67(12) 6_677 .
O2 Ba1 O3 71.66(14) 2_765 .
O3 Ba1 O3 50.74(17) 3_565 .
O3 Ba1 O3 160.21(4) 5_657 .
O1 Ba1 O3 113.12(15) 4_556 .
O1 Ba1 O3 73.62(14) 1_556 .
O2 Ba1 O3 71.66(14) 6_677 4_557
O2 Ba1 O3 79.66(12) 2_765 4_557
O3 Ba1 O3 160.21(4) 3_565 4_557
O3 Ba1 O3 50.74(17) 5_657 4_557
O1 Ba1 O3 73.62(14) 4_556 4_557
O1 Ba1 O3 113.12(15) 1_556 4_557
O3 Ba1 O3 146.95(17) . 4_557
O2 Ba1 P1 91.82(10) 6_677 4_557
O2 Ba1 P1 103.87(10) 2_765 4_557
O3 Ba1 P1 137.45(9) 3_565 4_557
O3 Ba1 P1 25.04(9) 5_657 4_557
O1 Ba1 P1 71.77(13) 4_556 4_557
O1 Ba1 P1 104.59(12) 1_556 4_557
O3 Ba1 P1 171.48(8) . 4_557
O3 Ba1 P1 25.83(8) 4_557 4_557
O2 Ba1 Te1 29.73(8) 6_677 .
O2 Ba1 Te1 29.73(8) 2_765 .
O3 Ba1 Te1 122.80(9) 3_565 .
O3 Ba1 Te1 122.80(9) 5_657 .
O1 Ba1 Te1 101.215(17) 4_556 .
O1 Ba1 Te1 101.215(18) 1_556 .
O3 Ba1 Te1 73.47(8) . .
O3 Ba1 Te1 73.47(8) 4_557 .
P1 Ba1 Te1 98.992(9) 4_557 .
O2 Ba1 Zn1 156.46(10) 6_677 3_565
O2 Ba1 Zn1 110.13(8) 2_765 3_565
O3 Ba1 Zn1 30.88(9) 3_565 3_565
O3 Ba1 Zn1 94.11(10) 5_657 3_565
O1 Ba1 Zn1 62.81(8) 4_556 3_565
O1 Ba1 Zn1 100.05(9) 1_556 3_565
O3 Ba1 Zn1 76.90(8) . 3_565
O3 Ba1 Zn1 129.77(9) 4_557 3_565
P1 Ba1 Zn1 111.60(2) 4_557 3_565
Te1 Ba1 Zn1 136.550(12) . 3_565
O2 Ba1 Zn1 110.13(8) 6_677 3_566
O2 Ba1 Zn1 156.46(10) 2_765 3_566
O3 Ba1 Zn1 94.12(9) 3_565 3_566
O3 Ba1 Zn1 30.88(9) 5_657 3_566
O1 Ba1 Zn1 100.05(9) 4_556 3_566
O1 Ba1 Zn1 62.81(8) 1_556 3_566
O3 Ba1 Zn1 129.77(9) . 3_566
O3 Ba1 Zn1 76.90(8) 4_557 3_566
P1 Ba1 Zn1 53.484(15) 4_557 3_566
Te1 Ba1 Zn1 136.549(12) . 3_566
Zn1 Ba1 Zn1 86.90(2) 3_565 3_566
O2 Te1 O2 93.3(3) 3_675 5_767
O2 Te1 O2 90.93(17) 3_675 .
O2 Te1 O2 85.1(2) 5_767 .
O2 Te1 O2 90.93(17) 3_675 2_765
O2 Te1 O2 174.3(3) 5_767 2_765
O2 Te1 O2 90.93(17) . 2_765
O2 Te1 O2 85.1(2) 3_675 4_557
O2 Te1 O2 90.93(17) 5_767 4_557
O2 Te1 O2 174.3(3) . 4_557
O2 Te1 O2 93.3(3) 2_765 4_557
O2 Te1 O2 174.2(3) 3_675 6_677
O2 Te1 O2 90.93(17) 5_767 6_677
O2 Te1 O2 93.3(3) . 6_677
O2 Te1 O2 85.1(2) 2_765 6_677
O2 Te1 O2 90.93(17) 4_557 6_677
O2 Te1 Ba1 92.88(13) 3_675 3_675
O2 Te1 Ba1 42.56(12) 5_767 3_675
O2 Te1 Ba1 42.56(12) . 3_675
O2 Te1 Ba1 133.35(13) 2_765 3_675
O2 Te1 Ba1 133.35(14) 4_557 3_675
O2 Te1 Ba1 92.88(13) 6_677 3_675
O2 Te1 Ba1 133.35(13) 3_675 .
O2 Te1 Ba1 133.35(14) 5_767 .
O2 Te1 Ba1 92.87(13) . .
O2 Te1 Ba1 42.56(12) 2_765 .
O2 Te1 Ba1 92.87(13) 4_557 .
O2 Te1 Ba1 42.56(12) 6_677 .
Ba1 Te1 Ba1 120.0 3_675 .
O2 Te1 Ba1 42.56(12) 3_675 2_765
O2 Te1 Ba1 92.87(13) 5_767 2_765
O2 Te1 Ba1 133.35(14) . 2_765
O2 Te1 Ba1 92.87(13) 2_765 2_765
O2 Te1 Ba1 42.56(12) 4_557 2_765
O2 Te1 Ba1 133.35(13) 6_677 2_765
Ba1 Te1 Ba1 120.0 3_675 2_765
Ba1 Te1 Ba1 120.0 . 2_765
O2 Zn1 O2 138.1(3) 6_676 .
O2 Zn1 O3 103.33(18) 6_676 6_676
O2 Zn1 O3 102.71(17) . 6_676
O2 Zn1 O3 102.71(17) 6_676 .
O2 Zn1 O3 103.33(18) . .
O3 Zn1 O3 101.8(3) 6_676 .
O2 Zn1 Ba1 72.51(13) 6_676 2_664
O2 Zn1 Ba1 145.01(12) . 2_664
O3 Zn1 Ba1 44.27(12) 6_676 2_664
O3 Zn1 Ba1 78.50(13) . 2_664
O2 Zn1 Ba1 145.01(12) 6_676 2_665
O2 Zn1 Ba1 72.51(13) . 2_665
O3 Zn1 Ba1 78.50(13) 6_676 2_665
O3 Zn1 Ba1 44.27(12) . 2_665
Ba1 Zn1 Ba1 86.90(2) 2_664 2_665
O1 P1 O3 112.27(17) . 2_665
O1 P1 O3 112.27(17) . .
O3 P1 O3 106.54(19) 2_665 .
O1 P1 O3 112.27(17) . 3_565
O3 P1 O3 106.53(19) 2_665 3_565
O3 P1 O3 106.54(19) . 3_565
O1 P1 Ba1 134.45(3) . 2_665
O3 P1 Ba1 57.31(17) 2_665 2_665
O3 P1 Ba1 49.59(17) . 2_665
O3 P1 Ba1 113.10(19) 3_565 2_665
O1 P1 Ba1 134.45(3) . 3_565
O3 P1 Ba1 49.59(17) 2_665 3_565
O3 P1 Ba1 113.10(19) . 3_565
O3 P1 Ba1 57.31(17) 3_565 3_565
Ba1 P1 Ba1 76.38(4) 2_665 3_565
P1 O1 Ba1 117.33(12) . 2_664
P1 O1 Ba1 117.33(12) . 1_554
Ba1 O1 Ba1 100.59(15) 2_664 1_554
P1 O1 Ba1 117.33(12) . 3_564
Ba1 O1 Ba1 100.60(16) 2_664 3_564
Ba1 O1 Ba1 100.59(15) 1_554 3_564
Zn1 O2 Te1 120.0(2) . .
Zn1 O2 Ba1 132.31(18) . 3_675
Te1 O2 Ba1 107.72(16) . 3_675
P1 O3 Zn1 135.7(3) . .
P1 O3 Ba1 105.4(2) . 2_665
Zn1 O3 Ba1 104.84(16) . 2_665
P1 O3 Ba1 96.9(2) . .
Zn1 O3 Ba1 110.15(18) . .
Ba1 O3 Ba1 98.03(12) 2_665 .

loop_
_geom_bond_atom_site_label_1
_geom_bond_atom_site_label_2
_geom_bond_distance
_geom_bond_site_symmetry_2
Ba1 O2 2.619(4) 6_677
Ba1 O2 2.619(4) 2_765
Ba1 O3 2.773(4) 3_565
Ba1 O3 2.773(4) 5_657
Ba1 O1 2.822(3) 4_556
Ba1 O1 2.822(3) 1_556
Ba1 O3 2.977(4) .
Ba1 O3 2.977(4) 4_557
Ba1 P1 3.5118(17) 4_557
Ba1 Te1 3.6883(5) .
Ba1 Zn1 3.8400(8) 3_565
Ba1 Zn1 3.8401(8) 3_566
Te1 O2 1.920(4) 3_675
Te1 O2 1.920(4) 5_767
Te1 O2 1.920(4) .
Te1 O2 1.920(4) 2_765
Te1 O2 1.920(4) 4_557
Te1 O2 1.920(4) 6_677
Te1 Ba1 3.6883(5) 3_675
Te1 Ba1 3.6883(5) 2_765
Zn1 O2 1.905(4) 6_676
Zn1 O2 1.905(4) .
Zn1 O3 2.039(4) 6_676
Zn1 O3 2.039(4) .
Zn1 Ba1 3.8400(8) 2_664
Zn1 Ba1 3.8400(8) 2_665
P1 O1 1.527(7) .
P1 O3 1.541(4) 2_665
P1 O3 1.541(4) .
P1 O3 1.541(4) 3_565
P1 Ba1 3.5118(17) 2_665
P1 Ba1 3.5119(17) 3_565
O1 Ba1 2.822(3) 2_664
O1 Ba1 2.822(3) 1_554
O1 Ba1 2.822(3) 3_564
O2 Ba1 2.619(4) 3_675
O3 Ba1 2.773(4) 2_665

loop_
_geom_torsion_atom_site_label_1
_geom_torsion_atom_site_label_2
_geom_torsion_atom_site_label_3
_geom_torsion_atom_site_label_4
_geom_torsion
_geom_torsion_site_symmetry_1
_geom_torsion_site_symmetry_4
O2 Ba1 Te1 O2 174.2(3) 6_677 3_675
O2 Ba1 Te1 O2 -5.8(3) 2_765 3_675
O3 Ba1 Te1 O2 -75.11(18) 3_565 3_675
O3 Ba1 Te1 O2 104.89(18) 5_657 3_675
O1 Ba1 Te1 O2 23.4(2) 4_556 3_675
O1 Ba1 Te1 O2 -156.6(2) 1_556 3_675
O3 Ba1 Te1 O2 -87.58(18) . 3_675
O3 Ba1 Te1 O2 92.42(18) 4_557 3_675
P1 Ba1 Te1 O2 96.50(16) 4_557 3_675
Zn1 Ba1 Te1 O2 -38.65(16) 3_565 3_675
Zn1 Ba1 Te1 O2 141.35(16) 3_566 3_675
O2 Ba1 Te1 O2 -5.8(3) 6_677 5_767
O2 Ba1 Te1 O2 174.2(3) 2_765 5_767
O3 Ba1 Te1 O2 104.89(18) 3_565 5_767
O3 Ba1 Te1 O2 -75.11(18) 5_657 5_767
O1 Ba1 Te1 O2 -156.6(2) 4_556 5_767
O1 Ba1 Te1 O2 23.4(2) 1_556 5_767
O3 Ba1 Te1 O2 92.42(18) . 5_767
O3 Ba1 Te1 O2 -87.58(18) 4_557 5_767
P1 Ba1 Te1 O2 -83.50(16) 4_557 5_767
Zn1 Ba1 Te1 O2 141.35(16) 3_565 5_767
Zn1 Ba1 Te1 O2 -38.65(16) 3_566 5_767
O2 Ba1 Te1 O2 -91.8(3) 6_677 .
O2 Ba1 Te1 O2 88.2(3) 2_765 .
O3 Ba1 Te1 O2 18.89(16) 3_565 .
O3 Ba1 Te1 O2 -161.11(16) 5_657 .
O1 Ba1 Te1 O2 117.44(18) 4_556 .
O1 Ba1 Te1 O2 -62.56(18) 1_556 .
O3 Ba1 Te1 O2 6.42(15) . .
O3 Ba1 Te1 O2 -173.58(15) 4_557 .
P1 Ba1 Te1 O2 -169.51(12) 4_557 .
Zn1 Ba1 Te1 O2 55.35(12) 3_565 .
Zn1 Ba1 Te1 O2 -124.66(12) 3_566 .
O2 Ba1 Te1 O2 180.0 6_677 2_765
O3 Ba1 Te1 O2 -69.4(2) 3_565 2_765
O3 Ba1 Te1 O2 110.6(2) 5_657 2_765
O1 Ba1 Te1 O2 29.2(2) 4_556 2_765
O1 Ba1 Te1 O2 -150.8(2) 1_556 2_765
O3 Ba1 Te1 O2 -81.8(2) . 2_765
O3 Ba1 Te1 O2 98.2(2) 4_557 2_765
P1 Ba1 Te1 O2 102.3(2) 4_557 2_765
Zn1 Ba1 Te1 O2 -32.9(2) 3_565 2_765
Zn1 Ba1 Te1 O2 147.1(2) 3_566 2_765
O2 Ba1 Te1 O2 88.2(3) 6_677 4_557
O2 Ba1 Te1 O2 -91.8(3) 2_765 4_557
O3 Ba1 Te1 O2 -161.11(16) 3_565 4_557
O3 Ba1 Te1 O2 18.89(16) 5_657 4_557
O1 Ba1 Te1 O2 -62.56(18) 4_556 4_557
O1 Ba1 Te1 O2 117.44(18) 1_556 4_557
O3 Ba1 Te1 O2 -173.58(15) . 4_557
O3 Ba1 Te1 O2 6.42(15) 4_557 4_557
P1 Ba1 Te1 O2 10.49(12) 4_557 4_557
Zn1 Ba1 Te1 O2 -124.65(12) 3_565 4_557
Zn1 Ba1 Te1 O2 55.34(12) 3_566 4_557
O2 Ba1 Te1 O2 180.0 2_765 6_677
O3 Ba1 Te1 O2 110.6(2) 3_565 6_677
O3 Ba1 Te1 O2 -69.4(2) 5_657 6_677
O1 Ba1 Te1 O2 -150.8(2) 4_556 6_677
O1 Ba1 Te1 O2 29.2(2) 1_556 6_677
O3 Ba1 Te1 O2 98.2(2) . 6_677
O3 Ba1 Te1 O2 -81.8(2) 4_557 6_677
P1 Ba1 Te1 O2 -77.7(2) 4_557 6_677
Zn1 Ba1 Te1 O2 147.1(2) 3_565 6_677
Zn1 Ba1 Te1 O2 -32.9(2) 3_566 6_677
O2 Ba1 Te1 Ba1 -57.1(2) 6_677 3_675
O2 Ba1 Te1 Ba1 122.9(2) 2_765 3_675
O3 Ba1 Te1 Ba1 53.55(10) 3_565 3_675
O3 Ba1 Te1 Ba1 -126.45(10) 5_657 3_675
O1 Ba1 Te1 Ba1 152.09(13) 4_556 3_675
O1 Ba1 Te1 Ba1 -27.91(13) 1_556 3_675
O3 Ba1 Te1 Ba1 41.07(8) . 3_675
O3 Ba1 Te1 Ba1 -138.93(8) 4_557 3_675
P1 Ba1 Te1 Ba1 -134.85(3) 4_557 3_675
Zn1 Ba1 Te1 Ba1 90.0 3_565 3_675
Zn1 Ba1 Te1 Ba1 -90.0 3_566 3_675
O2 Ba1 Te1 Ba1 122.9(2) 6_677 2_765
O2 Ba1 Te1 Ba1 -57.1(2) 2_765 2_765
O3 Ba1 Te1 Ba1 -126.46(10) 3_565 2_765
O3 Ba1 Te1 Ba1 53.55(10) 5_657 2_765
O1 Ba1 Te1 Ba1 -27.91(13) 4_556 2_765
O1 Ba1 Te1 Ba1 152.09(13) 1_556 2_765
O3 Ba1 Te1 Ba1 -138.93(8) . 2_765
O3 Ba1 Te1 Ba1 41.07(8) 4_557 2_765
P1 Ba1 Te1 Ba1 45.15(3) 4_557 2_765
Zn1 Ba1 Te1 Ba1 -90.0 3_565 2_765
Zn1 Ba1 Te1 Ba1 90.0 3_566 2_765
O3 P1 O1 Ba1 65.42(18) 2_665 2_664
O3 P1 O1 Ba1 -54.58(18) . 2_664
O3 P1 O1 Ba1 -174.58(18) 3_565 2_664
O3 P1 O1 Ba1 -174.58(18) 2_665 1_554
O3 P1 O1 Ba1 65.42(18) . 1_554
O3 P1 O1 Ba1 -54.58(18) 3_565 1_554
O3 P1 O1 Ba1 -54.58(18) 2_665 3_564
O3 P1 O1 Ba1 -174.58(18) . 3_564
O3 P1 O1 Ba1 65.42(18) 3_565 3_564
O2 Zn1 O2 Te1 -51.1(2) 6_676 .
O3 Zn1 O2 Te1 -178.4(2) 6_676 .
O3 Zn1 O2 Te1 76.0(3) . .
Ba1 Zn1 O2 Te1 164.89(7) 2_664 .
Ba1 Zn1 O2 Te1 108.2(3) 2_665 .
O2 Zn1 O2 Ba1 129.7(3) 6_676 3_675
O3 Zn1 O2 Ba1 2.4(3) 6_676 3_675
O3 Zn1 O2 Ba1 -103.2(3) . 3_675
Ba1 Zn1 O2 Ba1 -14.3(5) 2_664 3_675
Ba1 Zn1 O2 Ba1 -71.0(2) 2_665 3_675
O2 Te1 O2 Zn1 87.41(10) 3_675 .
O2 Te1 O2 Zn1 -179.3(4) 5_767 .
O2 Te1 O2 Zn1 -3.5(2) 2_765 .
O2 Te1 O2 Zn1 133.9(2) 4_557 .
O2 Te1 O2 Zn1 -88.7(3) 6_677 .
Ba1 Te1 O2 Zn1 -179.3(4) 3_675 .
Ba1 Te1 O2 Zn1 -46.1(2) . .
Ba1 Te1 O2 Zn1 91.3(3) 2_765 .
O2 Te1 O2 Ba1 -93.2(3) 3_675 3_675
O2 Te1 O2 Ba1 0.0 5_767 3_675
O2 Te1 O2 Ba1 175.8(2) 2_765 3_675
O2 Te1 O2 Ba1 -46.72(14) 4_557 3_675
O2 Te1 O2 Ba1 90.65(17) 6_677 3_675
Ba1 Te1 O2 Ba1 133.27(14) . 3_675
Ba1 Te1 O2 Ba1 -89.35(17) 2_765 3_675
O1 P1 O3 Zn1 -1.2(4) . .
O3 P1 O3 Zn1 -124.5(5) 2_665 .
O3 P1 O3 Zn1 122.0(5) 3_565 .
Ba1 P1 O3 Zn1 -131.4(5) 2_665 .
Ba1 P1 O3 Zn1 -177.0(3) 3_565 .
O1 P1 O3 Ba1 130.18(10) . 2_665
O3 P1 O3 Ba1 6.9(3) 2_665 2_665
O3 P1 O3 Ba1 -106.55(10) 3_565 2_665
Ba1 P1 O3 Ba1 -45.6(2) 3_565 2_665
O1 P1 O3 Ba1 -129.52(8) . .
O3 P1 O3 Ba1 107.20(13) 2_665 .
O3 P1 O3 Ba1 -6.2(3) 3_565 .
Ba1 P1 O3 Ba1 100.31(18) 2_665 .
Ba1 P1 O3 Ba1 54.69(15) 3_565 .
O2 Zn1 O3 P1 -34.8(4) 6_676 .
O2 Zn1 O3 P1 178.3(4) . .
O3 Zn1 O3 P1 72.0(4) 6_676 .
Ba1 Zn1 O3 P1 34.1(4) 2_664 .
Ba1 Zn1 O3 P1 131.6(5) 2_665 .
O2 Zn1 O3 Ba1 -166.34(17) 6_676 2_665
O2 Zn1 O3 Ba1 46.7(2) . 2_665
O3 Zn1 O3 Ba1 -59.56(12) 6_676 2_665
Ba1 Zn1 O3 Ba1 -97.45(14) 2_664 2_665
O2 Zn1 O3 Ba1 89.12(19) 6_676 .
O2 Zn1 O3 Ba1 -57.80(18) . .
O3 Zn1 O3 Ba1 -164.1(2) 6_676 .
Ba1 Zn1 O3 Ba1 158.01(14) 2_664 .
Ba1 Zn1 O3 Ba1 -104.54(19) 2_665 .
O2 Ba1 O3 P1 -159.3(2) 6_677 .
O2 Ba1 O3 P1 139.6(2) 2_765 .
O3 Ba1 O3 P1 4.29(17) 3_565 .
O3 Ba1 O3 P1 -41.7(4) 5_657 .
O1 Ba1 O3 P1 75.3(2) 4_556 .
O1 Ba1 O3 P1 -81.89(19) 1_556 .
O3 Ba1 O3 P1 170.7(2) 4_557 .
P1 Ba1 O3 P1 -161.0(4) 4_557 .
Te1 Ba1 O3 P1 170.7(2) . .
Zn1 Ba1 O3 P1 22.89(16) 3_565 .
Zn1 Ba1 O3 P1 -51.7(2) 3_566 .
O2 Ba1 O3 Zn1 56.42(16) 6_677 .
O2 Ba1 O3 Zn1 -4.65(15) 2_765 .
O3 Ba1 O3 Zn1 -140.0(2) 3_565 .
O3 Ba1 O3 Zn1 174.1(3) 5_657 .
O1 Ba1 O3 Zn1 -68.90(16) 4_556 .
O1 Ba1 O3 Zn1 133.87(18) 1_556 .
O3 Ba1 O3 Zn1 26.49(13) 4_557 .
P1 Ba1 O3 Zn1 54.8(7) 4_557 .
Te1 Ba1 O3 Zn1 26.49(13) . .
Zn1 Ba1 O3 Zn1 -121.35(16) 3_565 .
Zn1 Ba1 O3 Zn1 164.07(9) 3_566 .
O2 Ba1 O3 Ba1 -52.69(13) 6_677 2_665
O2 Ba1 O3 Ba1 -113.75(14) 2_765 2_665
O3 Ba1 O3 Ba1 110.94(17) 3_565 2_665
O3 Ba1 O3 Ba1 65.0(3) 5_657 2_665
O1 Ba1 O3 Ba1 -178.00(7) 4_556 2_665
O1 Ba1 O3 Ba1 24.76(10) 1_556 2_665
O3 Ba1 O3 Ba1 -82.61(10) 4_557 2_665
P1 Ba1 O3 Ba1 -54.3(7) 4_557 2_665
Te1 Ba1 O3 Ba1 -82.61(10) . 2_665
Zn1 Ba1 O3 Ba1 129.55(12) 3_565 2_665
Zn1 Ba1 O3 Ba1 54.97(15) 3_566 2_665
